data_1567486
loop_
_publ_author_name
'Li, Xiao-Lei'
'Zhao, Lang'
'Wu, Jianfeng'
'Shi, Wei'
'Struch, Niklas'
'L\"utzen, Arne'
'Powell, Annie K.'
'Cheng, Peng'
'Tang, Jinkui'

_publ_section_title
;
 Subcomponent self-assembly of circular helical Dy6(L)6 and bipyramid
 Dy12(L)8 architectures directed via second-order template effects
;
_journal_name_full 'Chemical Science'
_journal_paper_doi 10.1039/D2SC03156F
_journal_year 2022
_chemical_formula_moiety 'C224 H222 Dy12 N50 Na4 O84, 10(O)'
_chemical_formula_sum 'C224 H222 Dy12 N50 Na4 O94'
_chemical_formula_weight 7160.46
_space_group_crystal_system tetragonal
_space_group_IT_number 142
_space_group_name_Hall '-I 4bd 2c'
_space_group_name_H-M_alt 'I 41/a c d :2'
_atom_sites_solution_hydrogens mixed
_audit_creation_date 2017-01-09
_audit_creation_method
;
Olex2 1.2
(compiled 2017.01.04 svn.r3372 for OlexSys, GUI svn.r5289)
;
_audit_update_record
;
2022-07-15 deposited with the CCDC.	2022-07-21 downloaded from the CCDC.
;
_cell_angle_alpha 90
_cell_angle_beta 90
_cell_angle_gamma 90
_cell_formula_units_Z 8
_cell_length_a 32.0539(6)
_cell_length_b 32.0539(6)
_cell_length_c 56.6487(17)
_cell_measurement_reflns_used 7692
_cell_measurement_temperature 293(2)
_cell_measurement_theta_max 29.131
_cell_measurement_theta_min 2.22
_cell_volume 58204(2)
_computing_molecular_graphics 'Olex2 (Dolomanov et al., 2009)'
_computing_publication_material 'Olex2 (Dolomanov et al., 2009)'
_computing_structure_refinement 'ShelXL (Sheldrick, 2015)'
_diffrn_ambient_temperature 293(2)
_diffrn_measured_fraction_theta_full 0.998
_diffrn_measured_fraction_theta_max 0.891
_diffrn_measurement_device_type 'multiwire proportional'
_diffrn_measurement_method 'phi and omega scans'
_diffrn_radiation_type MoK\a
_diffrn_radiation_wavelength 0.71073
_diffrn_reflns_av_R_equivalents 0.0831
_diffrn_reflns_av_unetI/netI 0.0900
_diffrn_reflns_Laue_measured_fraction_full 0.998
_diffrn_reflns_Laue_measured_fraction_max 0.891
_diffrn_reflns_limit_h_max 26
_diffrn_reflns_limit_h_min -43
_diffrn_reflns_limit_k_max 43
_diffrn_reflns_limit_k_min -18
_diffrn_reflns_limit_l_max 77
_diffrn_reflns_limit_l_min -41
_diffrn_reflns_number 68692
_diffrn_reflns_point_group_measured_fraction_full 0.998
_diffrn_reflns_point_group_measured_fraction_max 0.891
_diffrn_reflns_theta_full 25.242
_diffrn_reflns_theta_max 29.131
_diffrn_reflns_theta_min 2.890
_exptl_absorpt_coefficient_mu 3.134
_exptl_absorpt_correction_T_max 0.606
_exptl_absorpt_correction_T_min 0.513
_exptl_absorpt_correction_type multi-scan
_exptl_crystal_colour Yellow
_exptl_crystal_density_diffrn 1.634
_exptl_crystal_description Block
_exptl_crystal_F_000 28032
_exptl_crystal_size_max 0.28
_exptl_crystal_size_mid 0.18
_exptl_crystal_size_min 0.16
_refine_diff_density_max 4.229
_refine_diff_density_min -1.407
_refine_diff_density_rms 0.215
_refine_ls_extinction_method none
_refine_ls_goodness_of_fit_ref 1.023
_refine_ls_hydrogen_treatment constr
_refine_ls_matrix_type full
_refine_ls_number_parameters 876
_refine_ls_number_reflns 17461
_refine_ls_number_restraints 63
_refine_ls_restrained_S_all 1.025
_refine_ls_R_factor_all 0.1725
_refine_ls_R_factor_gt 0.0807
_refine_ls_shift/su_max 0.003
_refine_ls_shift/su_mean 0.000
_refine_ls_structure_factor_coef Fsqd
_refine_ls_weighting_details 'w=1/[\s^2^(Fo^2^)+(0.1296P)^2^+1049.6730P] where P=(Fo^2^+2Fc^2^)/3'
_refine_ls_weighting_scheme calc
_refine_ls_wR_factor_gt 0.2040
_refine_ls_wR_factor_ref 0.2833
_reflns_Friedel_coverage 0.000
_reflns_number_gt 8479
_reflns_number_total 17461
_reflns_threshold_expression 'I > 2\s(I)'
_cod_data_source_file d2sc03156f2.cif
_cod_data_source_block Dy12Na4
_cod_depositor_comments
;
The following automatic conversions were performed:

data item '_exptl_absorpt_correction_type' value 'Multi-scan' was
changed to 'multi-scan' in accordance with the
/home/data/users/saulius/crontab/automatic-downloads/rss-feeds/RSC/lib/dictionaries/cif_core.dic
dictionary named 'cif_core.dic' version 2.4.2 last updated on
2011-04-26.

Automatic conversion script
Id: cif_fix_values 7556 2019-12-06 15:28:31Z antanas 
;
_cod_original_cell_volume 58204(3)
_cod_original_sg_symbol_H-M 'I 41/a c d'
_cod_database_code 1567486
_shelx_shelxl_version_number 2014/7
_shelx_space_group_comment
;
The symmetry employed for this shelxl refinement is uniquely defined
by the following loop, which should always be used as a source of
symmetry information in preference to the above space-group names.
They are only intended as comments.
;
_shelx_estimated_absorpt_t_max 0.613
_shelx_estimated_absorpt_t_min 0.510
_olex2_refinement_description
;
1. Fixed Uiso
 At 1.2 times of:
  All C(H) groups, All N(H) groups
 At 1.5 times of:
  All C(H,H,H) groups, All O(H,H) groups
2. Restrained distances
 O23-O25
 2.7 with sigma of 0.01
 C52-N13
 1.15 with sigma of 0.01
 C52-C53
 1.4 with sigma of 0.01
3. Uiso/Uaniso restraints and constraints
Uanis(C30) \\sim Ueq, Uanis(C31) \\sim Ueq, Uanis(C32) \\sim Ueq, Uanis(C33)
\\sim Ueq, Uanis(C10) \\sim Ueq, Uanis(C51) \\sim Ueq, Uanis(C52) \\sim Ueq:
with sigma of 0.01 and sigma for terminal atoms of 0.02
Uanis(O15) \\sim Ueq, Uanis(N13) \\sim Ueq, Uanis(O25) \\sim Ueq: with sigma of
0.01 and sigma for terminal atoms of 0.02
4. Others
 Fixed Sof: H53A(0.5) H53B(0.5) H53C(0.5)
5.a Riding coordinates:
 O10(H10A,H10B), N2(H2), N5(H5), N8(H8), N11(H11)
5.b Aromatic/amide H refined with riding coordinates:
 C3(H3), C4(H4), C5(H5A), C8(H8A), C12(H12), C13(H13), C14(H14), C17(H17),
 C20(H20), C21(H21), C22(H22), C25(H25), C27(H27), C28(H28), C31(H31), C32(H32),
  C33(H33), C36(H36), C38(H38), C40(H40), C41(H41), C43(H43), C44(H44), C45(H45)
5.c Idealised Me refined with riding coordinates and stretchable bonds:
 C53(H53A,H53B,H53C)
5.d Idealised Me refined as rotating group:
 C1(H1A,H1B,H1C), C10(H10C,H10D,H10E), C18(H18A,H18B,H18C), C29(H29A,H29B,
 H29C), C48(H48A,H48B,H48C), C51(H51A,H51B,H51C), C55(H55A,H55B,H55C), C57(H57A,
 H57B,H57C)
;
_olex2_submission_special_instructions 'No special instructions were received'

loop_
_space_group_symop_operation_xyz
'x, y, z'
'-y+1/4, x+3/4, z+1/4'
'-x+1/2, -y, z+1/2'
'y+1/4, -x+1/4, z+3/4'
'x, -y, -z+1/2'
'y+1/4, x+3/4, -z+3/4'
'-x+1/2, y, -z'
'-y+1/4, -x+1/4, -z+1/4'
'x+1/2, y+1/2, z+1/2'
'-y+3/4, x+5/4, z+3/4'
'-x+1, -y+1/2, z+1'
'y+3/4, -x+3/4, z+5/4'
'x+1/2, -y+1/2, -z+1'
'y+3/4, x+5/4, -z+5/4'
'-x+1, y+1/2, -z+1/2'
'-y+3/4, -x+3/4, -z+3/4'
'-x, -y, -z'
'y-1/4, -x-3/4, -z-1/4'
'x-1/2, y, -z-1/2'
'-y-1/4, x-1/4, -z-3/4'
'-x, y, z-1/2'
'-y-1/4, -x-3/4, z-3/4'
'x-1/2, -y, z'
'y-1/4, x-1/4, z-1/4'
'-x+1/2, -y+1/2, -z+1/2'
'y+1/4, -x-1/4, -z+1/4'
'x, y+1/2, -z'
'-y+1/4, x+1/4, -z-1/4'
'-x+1/2, y+1/2, z'
'-y+1/4, -x-1/4, z-1/4'
'x, -y+1/2, z+1/2'
'y+1/4, x+1/4, z+1/4'

loop_
_atom_site_label
_atom_site_type_symbol
_atom_site_fract_x
_atom_site_fract_y
_atom_site_fract_z
_atom_site_U_iso_or_equiv
_atom_site_adp_type
_atom_site_occupancy
_atom_site_site_symmetry_order
_atom_site_calc_flag
_atom_site_refinement_flags_posn
_atom_site_refinement_flags_adp
_atom_site_refinement_flags_occupancy
_atom_site_disorder_assembly
_atom_site_disorder_group
Dy1 Dy -0.85904(2) -0.19496(2) 0.12049(2) 0.04924(19) Uani 1 1 d . . . . .
Dy2 Dy -1.00433(2) -0.19156(2) 0.26102(2) 0.0512(2) Uani 1 1 d . . . . .
Dy3 Dy -0.89338(2) -0.20178(2) 0.24837(2) 0.0505(2) Uani 1 1 d . . . . .
Na1 Na -0.7477(2) -0.1963(2) 0.10307(13) 0.088(2) Uani 1 1 d . . . . .
O1 O -0.7490(4) -0.1170(5) 0.0965(3) 0.107(4) Uani 1 1 d . . . . .
O2 O -0.8123(3) -0.1669(3) 0.09650(16) 0.064(2) Uani 1 1 d . . . . .
O3 O -0.8847(3) -0.1249(3) 0.11609(16) 0.061(2) Uani 1 1 d . . . . .
O4 O -0.8286(3) -0.1542(3) 0.14932(14) 0.052(2) Uani 1 1 d . . . . .
O5 O -0.7604(4) -0.1378(4) 0.1730(2) 0.104(4) Uani 1 1 d . . . . .
O6 O -0.9897(3) -0.4444(3) 0.12734(17) 0.058(2) Uani 1 1 d . . . . .
O7 O -1.0241(4) -0.5103(3) 0.1454(2) 0.080(3) Uani 1 1 d . . . . .
O8 O -0.7051(4) -0.2062(4) 0.1395(2) 0.097(4) Uani 1 1 d . . . . .
O9 O -0.6663(5) -0.1839(5) 0.1006(3) 0.127(5) Uani 1 1 d . . . . .
O10 O -0.7367(5) -0.1990(6) 0.0599(3) 0.144(6) Uani 1 1 d . . . . .
H10A H -0.7279 -0.1716 0.0515 0.216 Uiso 1 1 d R . . . .
H10B H -0.7140 -0.2190 0.0538 0.216 Uiso 1 1 d R . . . .
O11 O -1.0214(3) -0.1227(3) 0.24434(19) 0.066(3) Uani 1 1 d . . . . .
O12 O -0.9514(3) -0.1625(3) 0.23686(16) 0.057(2) Uani 1 1 d . . . . .
O13 O -1.0320(3) -0.2059(3) 0.22240(14) 0.058(2) Uani 1 1 d . . . . .
O14 O -1.0734(3) -0.1839(3) 0.2695(2) 0.080(3) Uani 1 1 d . . . . .
O15 O -0.9867(4) -0.1430(4) 0.2913(2) 0.099(4) Uani 1 1 d . U . . .
O16 O -0.9351(3) -0.1859(3) 0.28185(15) 0.059(2) Uani 1 1 d . . . . .
N13 N -1.0000 -0.2500 0.2893(3) 0.106(7) Uani 1 2 d DS TU P . .
O18 O -0.9573(2) -0.2439(3) 0.24820(13) 0.049(2) Uani 1 1 d . . . . .
O19 O -1.0836(3) -0.2513(3) 0.21758(14) 0.049(2) Uani 1 1 d . . . . .
O20 O -0.8666(4) -0.1323(4) 0.25681(18) 0.080(3) Uani 1 1 d . . . . .
O21 O -0.8384(3) -0.1844(4) 0.27600(16) 0.068(3) Uani 1 1 d . . . . .
O22 O -1.1195(3) -0.2356(3) 0.26799(16) 0.058(2) Uani 1 1 d . . . . .
N1 N -0.8896(4) -0.1871(4) 0.0795(2) 0.062(3) Uani 1 1 d . . . . .
N2 N -0.9214(4) -0.2133(3) 0.07243(19) 0.060(3) Uani 1 1 d . . . . .
H2 H -0.9367 -0.2070 0.0605 0.072 Uiso 1 1 d R . . . .
N3 N -0.9041(3) -0.2553(3) 0.10488(18) 0.053(3) Uani 1 1 d . . . . .
N4 N -0.9917(4) -0.3806(4) 0.09353(18) 0.057(3) Uani 1 1 d . . . . .
N5 N -0.9850(4) -0.3444(3) 0.08071(19) 0.055(3) Uani 1 1 d . . . . .
H5 H -0.9978 -0.3410 0.0675 0.066 Uiso 1 1 d R . . . .
N6 N -0.9368(4) -0.3212(4) 0.10934(19) 0.058(3) Uani 1 1 d . . . . .
N7 N -0.7023(4) -0.2498(4) 0.1794(2) 0.070(3) Uani 1 1 d . . . . .
N8 N -0.7180(4) -0.2650(4) 0.1994(2) 0.066(3) Uani 1 1 d . . . . .
H8 H -0.7043 -0.2836 0.2071 0.080 Uiso 1 1 d R . . . .
N9 N -0.7688(4) -0.2712(4) 0.2280(2) 0.071(3) Uani 1 1 d . . . . .
N10 N -0.8276(3) -0.2260(4) 0.22884(18) 0.055(3) Uani 1 1 d . . . . .
N11 N -0.8394(3) -0.1793(4) 0.1985(2) 0.062(3) Uani 1 1 d . . . . .
H11 H -0.8318 -0.1680 0.1854 0.075 Uiso 1 1 d R . . . .
N12 N -0.8759(3) -0.1670(4) 0.2091(2) 0.060(3) Uani 1 1 d . . . . .
C1 C -0.7183(7) -0.0885(8) 0.1005(4) 0.133(9) Uani 1 1 d . . . . .
H1A H -0.7014 -0.0975 0.1136 0.199 Uiso 1 1 calc GR . . . .
H1B H -0.7306 -0.0620 0.1042 0.199 Uiso 1 1 calc GR . . . .
H1C H -0.7012 -0.0860 0.0867 0.199 Uiso 1 1 calc GR . . . .
C2 C -0.7805(6) -0.1061(5) 0.0816(3) 0.079(5) Uani 1 1 d . . . . .
C3 C -0.7812(7) -0.0712(7) 0.0674(4) 0.105(6) Uani 1 1 d . . . . .
H3 H -0.7598 -0.0517 0.0683 0.126 Uiso 1 1 calc R . . . .
C4 C -0.8151(7) -0.0652(7) 0.0515(4) 0.108(7) Uani 1 1 d . . . . .
H4 H -0.8157 -0.0420 0.0416 0.129 Uiso 1 1 calc R . . . .
C5 C -0.8468(6) -0.0939(6) 0.0506(3) 0.092(6) Uani 1 1 d . . . . .
H5A H -0.8682 -0.0907 0.0397 0.110 Uiso 1 1 calc R . . . .
C6 C -0.8472(5) -0.1279(5) 0.0660(3) 0.068(4) Uani 1 1 d . . . . .
C7 C -0.8148(6) -0.1352(5) 0.0822(3) 0.076(5) Uani 1 1 d . . . . .
C8 C -0.8816(5) -0.1578(4) 0.0638(3) 0.065(4) Uani 1 1 d . . . . .
H8A H -0.8987 -0.1561 0.0506 0.078 Uiso 1 1 calc R . . . .
C9 C -0.9281(4) -0.2494(4) 0.0844(2) 0.050(3) Uani 1 1 d . . . . .
C10 C -0.7219(7) -0.1294(8) 0.1839(5) 0.140(9) Uani 1 1 d . U . . .
H10C H -0.7010 -0.1249 0.1721 0.209 Uiso 1 1 calc GR . . . .
H10D H -0.7140 -0.1527 0.1936 0.209 Uiso 1 1 calc GR . . . .
H10E H -0.7244 -0.1049 0.1936 0.209 Uiso 1 1 calc GR . . . .
C11 C -0.7779(6) -0.1048(6) 0.1615(3) 0.086(5) Uani 1 1 d . . . . .
C12 C -0.7643(6) -0.0646(7) 0.1605(4) 0.101(6) Uani 1 1 d . . . . .
H12 H -0.7389 -0.0586 0.1678 0.121 Uiso 1 1 calc R . . . .
C13 C -0.7841(8) -0.0336(7) 0.1502(5) 0.140(10) Uani 1 1 d . . . . .
H13 H -0.7747 -0.0062 0.1514 0.168 Uiso 1 1 calc R . . . .
C14 C -0.8217(6) -0.0443(6) 0.1365(4) 0.105(7) Uani 1 1 d . . . . .
H14 H -0.8360 -0.0233 0.1285 0.126 Uiso 1 1 calc R . . . .
C15 C -0.8361(6) -0.0838(5) 0.1354(3) 0.081(5) Uani 1 1 d . . . . .
C16 C -0.8154(5) -0.1169(5) 0.1488(3) 0.065(4) Uani 1 1 d . . . . .
C17 C -0.8713(5) -0.0914(5) 0.1214(2) 0.062(4) Uani 1 1 d . . . . .
H17 H -0.8856 -0.0682 0.1158 0.075 Uiso 1 1 calc R . . . .
C18 C -1.0445(7) -0.5440(7) 0.1574(4) 0.118(8) Uani 1 1 d . . . . .
H18A H -1.0500 -0.5662 0.1464 0.177 Uiso 1 1 calc GR . . . .
H18B H -1.0703 -0.5343 0.1640 0.177 Uiso 1 1 calc GR . . . .
H18C H -1.0268 -0.5541 0.1698 0.177 Uiso 1 1 calc GR . . . .
C19 C -1.0410(5) -0.4965(4) 0.1244(3) 0.063(4) Uani 1 1 d . . . . .
C20 C -1.0723(7) -0.5156(6) 0.1124(4) 0.097(6) Uani 1 1 d . . . . .
H20 H -1.0837 -0.5404 0.1180 0.116 Uiso 1 1 calc R . . . .
C21 C -1.0869(5) -0.4980(5) 0.0922(3) 0.071(4) Uani 1 1 d . . . . .
H21 H -1.1096 -0.5098 0.0844 0.085 Uiso 1 1 calc R . . . .
C22 C -1.0682(5) -0.4630(5) 0.0834(3) 0.068(4) Uani 1 1 d . . . . .
H22 H -1.0776 -0.4521 0.0691 0.081 Uiso 1 1 calc R . . . .
C23 C -1.0360(5) -0.4437(4) 0.0948(2) 0.061(4) Uani 1 1 d . . . . .
C24 C -1.0216(6) -0.4603(5) 0.1163(3) 0.076(5) Uani 1 1 d . . . . .
C25 C -1.0199(5) -0.4045(5) 0.0846(2) 0.062(4) Uani 1 1 d . . . . .
H25 H -1.0313 -0.3961 0.0703 0.075 Uiso 1 1 calc R . . . .
C26 C -0.9592(4) -0.3144(4) 0.0883(2) 0.048(3) Uani 1 1 d . . . . .
C27 C -0.9116(5) -0.2914(4) 0.1157(2) 0.058(3) Uani 1 1 d . . . . .
H27 H -0.8969 -0.2959 0.1296 0.069 Uiso 1 1 calc R . . . .
C28 C -0.9545(5) -0.2790(5) 0.0760(2) 0.065(4) Uani 1 1 d . . . . .
H28 H -0.9690 -0.2749 0.0620 0.078 Uiso 1 1 calc R . . . .
C29 C -0.6461(7) -0.1693(9) 0.0797(4) 0.134(9) Uani 1 1 d . . . . .
H29A H -0.6633 -0.1486 0.0723 0.201 Uiso 1 1 calc GR . . . .
H29B H -0.6418 -0.1922 0.0691 0.201 Uiso 1 1 calc GR . . . .
H29C H -0.6197 -0.1572 0.0838 0.201 Uiso 1 1 calc GR . . . .
C30 C -0.6444(7) -0.2072(7) 0.1160(4) 0.107(7) Uani 1 1 d . U . . .
C31 C -0.6044(10) -0.2236(10) 0.1106(5) 0.156(10) Uani 1 1 d . U . . .
H31 H -0.5881 -0.2118 0.0987 0.187 Uiso 1 1 calc R . . . .
C32 C -0.5895(9) -0.2598(10) 0.1240(5) 0.150(10) Uani 1 1 d . U . . .
H32 H -0.5706 -0.2792 0.1181 0.180 Uiso 1 1 calc R . . . .
C33 C -0.6068(11) -0.2619(11) 0.1469(6) 0.176(12) Uani 1 1 d . U . . .
H33 H -0.5906 -0.2725 0.1592 0.211 Uiso 1 1 calc R . . . .
C34 C -0.6464(5) -0.2491(8) 0.1517(4) 0.109(7) Uani 1 1 d . . . . .
C35 C -0.6641(5) -0.2213(6) 0.1356(3) 0.085(5) Uani 1 1 d . . . . .
C36 C -0.6666(5) -0.2621(7) 0.1736(3) 0.096(6) Uani 1 1 d . . . . .
H36 H -0.6525 -0.2803 0.1836 0.115 Uiso 1 1 calc R . . . .
C37 C -0.7557(4) -0.2514(5) 0.2078(2) 0.058(3) Uani 1 1 d . . . . .
C38 C -0.7785(4) -0.2208(5) 0.1968(2) 0.058(3) Uani 1 1 d . . . . .
H38 H -0.7702 -0.2087 0.1826 0.070 Uiso 1 1 calc R . . . .
C39 C -0.8154(4) -0.2092(5) 0.2085(2) 0.057(3) Uani 1 1 d . . . . .
C40 C -0.8033(4) -0.2562(5) 0.2369(2) 0.065(4) Uani 1 1 d . . . . .
H40 H -0.8121 -0.2685 0.2509 0.078 Uiso 1 1 calc R . . . .
C41 C -0.8955(4) -0.1393(4) 0.1970(2) 0.058(3) Uani 1 1 d . . . . .
H41 H -0.8828 -0.1306 0.1831 0.070 Uiso 1 1 calc R . . . .
C42 C -0.9351(4) -0.1201(4) 0.2026(2) 0.052(3) Uani 1 1 d . . . . .
C43 C -0.9487(5) -0.0876(5) 0.1876(3) 0.067(4) Uani 1 1 d . . . . .
H43 H -0.9318 -0.0801 0.1750 0.080 Uiso 1 1 calc R . . . .
C44 C -0.9844(5) -0.0673(5) 0.1907(3) 0.065(4) Uani 1 1 d . . . . .
H44 H -0.9916 -0.0456 0.1807 0.078 Uiso 1 1 calc R . . . .
C45 C -1.0112(5) -0.0787(5) 0.2093(3) 0.067(4) Uani 1 1 d . . . . .
H45 H -1.0368 -0.0654 0.2114 0.081 Uiso 1 1 calc R . . . .
C46 C -0.9983(5) -0.1105(4) 0.2245(2) 0.059(3) Uani 1 1 d . . . . .
C47 C -0.9602(4) -0.1320(4) 0.2221(2) 0.053(3) Uani 1 1 d . . . . .
C48 C -1.0553(5) -0.0971(6) 0.2524(4) 0.104(7) Uani 1 1 d . . . . .
H48A H -1.0681 -0.1098 0.2659 0.156 Uiso 1 1 calc GR . . . .
H48B H -1.0756 -0.0943 0.2400 0.156 Uiso 1 1 calc GR . . . .
H48C H -1.0450 -0.0700 0.2566 0.156 Uiso 1 1 calc GR . . . .
C49 C -1.0533(5) -0.2364(5) 0.2282(2) 0.055(3) Uani 1 1 d . . . . .
C50 C -1.1073(4) -0.2006(4) 0.2746(2) 0.051(3) Uani 1 1 d . . . . .
C51 C -1.1358(7) -0.1742(7) 0.2890(4) 0.127(8) Uani 1 1 d . U . . .
H51A H -1.1334 -0.1819 0.3053 0.191 Uiso 1 1 calc GR . . . .
H51B H -1.1640 -0.1784 0.2839 0.191 Uiso 1 1 calc GR . . . .
H51C H -1.1284 -0.1454 0.2872 0.191 Uiso 1 1 calc GR . . . .
C52 C -1.0000 -0.2500 0.3093(3) 0.082(7) Uani 1 2 d DS TU P . .
C53 C -1.0000 -0.2500 0.3336(3) 0.130(14) Uani 1 2 d DS T P . .
H53A H -1.031(6) -0.25000(2) 0.3399(13) 0.195 Uiso 0.5 1 calc GR . . A -1
H53B H -0.984(3) -0.223(5) 0.3399(13) 0.195 Uiso 0.5 1 calc GR . . A -1
H53C H -0.984(3) -0.277(5) 0.3399(13) 0.195 Uiso 0.5 1 calc GR . . A -1
C54 C -0.9479(6) -0.1556(6) 0.2949(3) 0.084(5) Uani 1 1 d . . . . .
C55 C -0.9217(6) -0.1370(6) 0.3132(3) 0.089(5) Uani 1 1 d . . . . .
H55A H -0.9371 -0.1355 0.3277 0.134 Uiso 1 1 calc GR . . . .
H55B H -0.9134 -0.1095 0.3084 0.134 Uiso 1 1 calc GR . . . .
H55C H -0.8973 -0.1540 0.3155 0.134 Uiso 1 1 calc GR . . . .
C56 C -0.8403(6) -0.1462(7) 0.2713(3) 0.082(5) Uani 1 1 d . . . . .
C57 C -0.8120(8) -0.1151(7) 0.2847(5) 0.143(10) Uani 1 1 d . . . . .
H57A H -0.8051 -0.1265 0.2999 0.214 Uiso 1 1 calc GR . . . .
H57B H -0.8265 -0.0892 0.2867 0.214 Uiso 1 1 calc GR . . . .
H57C H -0.7869 -0.1105 0.2758 0.214 Uiso 1 1 calc GR . . . .
O23 O -0.7038(8) -0.3440(11) 0.0102(7) 0.37(3) Uani 1 1 d D . . . .
O24 O -0.6432(19) -0.3932(19) 0.1250 0.53(6) Uani 1 2 d S T P . .
O25 O -0.7067(11) -0.2705(11) 0.0330(6) 0.313(16) Uani 1 1 d D U . . .

loop_
_atom_site_aniso_label
_atom_site_aniso_U_11
_atom_site_aniso_U_22
_atom_site_aniso_U_33
_atom_site_aniso_U_23
_atom_site_aniso_U_13
_atom_site_aniso_U_12
Dy1 0.0500(4) 0.0576(4) 0.0400(3) 0.0007(3) 0.0013(3) -0.0018(3)
Dy2 0.0487(4) 0.0627(4) 0.0423(3) -0.0041(3) 0.0042(3) 0.0072(3)
Dy3 0.0448(3) 0.0671(4) 0.0394(3) 0.0010(3) -0.0012(3) 0.0062(3)
Na1 0.068(4) 0.100(5) 0.094(5) 0.014(4) 0.010(4) -0.012(3)
O1 0.084(9) 0.121(11) 0.116(10) 0.000(9) -0.016(8) -0.026(8)
O2 0.061(6) 0.081(7) 0.051(5) 0.009(5) 0.009(5) -0.005(5)
O3 0.066(6) 0.057(6) 0.059(6) 0.001(5) -0.004(5) -0.008(5)
O4 0.052(5) 0.059(6) 0.044(5) -0.003(4) -0.001(4) 0.004(4)
O5 0.069(7) 0.111(10) 0.131(11) 0.041(8) -0.056(7) -0.019(7)
O6 0.062(6) 0.048(5) 0.065(6) 0.013(4) 0.027(5) 0.001(4)
O7 0.105(9) 0.051(6) 0.084(7) 0.010(5) -0.002(7) -0.025(6)
O8 0.071(8) 0.123(10) 0.095(9) 0.001(8) 0.007(7) 0.007(7)
O9 0.107(11) 0.165(15) 0.109(11) 0.046(10) 0.017(9) -0.001(10)
O10 0.118(13) 0.165(16) 0.149(14) -0.003(12) 0.012(11) -0.026(11)
O11 0.047(5) 0.059(6) 0.093(7) -0.005(5) 0.008(5) 0.018(4)
O12 0.047(5) 0.067(6) 0.056(5) 0.010(5) -0.001(4) 0.009(4)
O13 0.057(6) 0.082(7) 0.034(4) 0.010(4) 0.000(4) 0.009(5)
O14 0.055(6) 0.072(7) 0.113(9) -0.006(6) 0.031(6) 0.001(5)
O15 0.083(7) 0.108(7) 0.107(7) -0.043(6) -0.003(6) 0.013(6)
O16 0.056(5) 0.075(6) 0.046(5) -0.013(5) 0.003(4) 0.009(5)
N13 0.096(10) 0.119(11) 0.104(10) 0.000 0.000 -0.037(8)
O18 0.040(4) 0.076(6) 0.031(4) -0.012(4) 0.001(3) 0.003(4)
O19 0.043(5) 0.066(6) 0.038(4) -0.005(4) -0.003(4) 0.004(4)
O20 0.105(9) 0.078(7) 0.058(6) 0.007(5) -0.022(6) -0.004(6)
O21 0.056(6) 0.097(8) 0.051(5) -0.007(5) -0.006(5) 0.015(6)
O22 0.056(6) 0.066(6) 0.054(5) 0.002(5) 0.000(4) 0.005(5)
N1 0.069(8) 0.065(8) 0.053(7) -0.005(6) -0.007(6) -0.002(6)
N2 0.077(8) 0.057(7) 0.046(6) 0.008(5) -0.009(6) -0.006(6)
N3 0.052(6) 0.060(7) 0.049(6) -0.009(5) 0.023(5) -0.002(5)
N4 0.068(8) 0.062(7) 0.042(6) -0.001(5) -0.001(5) -0.010(6)
N5 0.065(7) 0.052(6) 0.048(6) 0.005(5) -0.009(5) -0.005(5)
N6 0.068(7) 0.059(7) 0.047(6) -0.005(5) 0.013(6) -0.004(6)
N7 0.045(7) 0.108(10) 0.057(7) 0.005(7) 0.006(6) 0.018(7)
N8 0.053(7) 0.089(9) 0.058(7) 0.009(6) -0.004(6) 0.013(6)
N9 0.052(7) 0.108(10) 0.051(7) 0.009(7) 0.001(6) 0.020(7)
N10 0.052(6) 0.073(8) 0.039(5) 0.008(5) -0.002(5) 0.001(6)
N11 0.045(6) 0.087(9) 0.056(7) 0.012(6) 0.005(5) 0.000(6)
N12 0.046(6) 0.078(8) 0.057(7) -0.002(6) 0.003(5) -0.005(6)
C1 0.112(17) 0.15(2) 0.14(2) 0.019(16) -0.030(15) -0.080(16)
C2 0.086(12) 0.069(11) 0.081(11) -0.005(9) 0.002(10) -0.022(9)
C3 0.097(15) 0.119(17) 0.098(14) 0.016(13) 0.012(12) -0.034(13)
C4 0.106(16) 0.110(16) 0.108(15) 0.040(13) 0.012(13) -0.033(13)
C5 0.098(14) 0.109(15) 0.068(10) 0.015(10) 0.015(10) -0.023(12)
C6 0.084(11) 0.062(9) 0.059(9) 0.004(7) 0.002(8) -0.004(8)
C7 0.084(11) 0.071(11) 0.074(11) 0.003(9) 0.024(9) -0.016(9)
C8 0.077(10) 0.057(9) 0.060(9) -0.008(7) 0.004(7) -0.009(8)
C9 0.059(8) 0.047(7) 0.045(7) 0.006(6) 0.004(6) 0.006(6)
C10 0.115(14) 0.133(15) 0.170(17) 0.007(13) -0.055(13) -0.028(12)
C11 0.091(13) 0.080(12) 0.088(12) 0.007(10) -0.032(10) -0.019(10)
C12 0.086(13) 0.094(14) 0.123(17) 0.006(12) -0.027(12) -0.049(12)
C13 0.14(2) 0.091(16) 0.19(2) 0.011(16) -0.088(19) -0.063(15)
C14 0.092(14) 0.081(13) 0.142(18) 0.019(12) -0.057(13) -0.009(10)
C15 0.111(14) 0.038(8) 0.093(12) -0.002(8) -0.006(11) -0.020(9)
C16 0.070(10) 0.066(10) 0.059(8) 0.000(7) -0.005(7) -0.019(8)
C17 0.067(9) 0.059(9) 0.061(8) 0.007(7) -0.007(7) 0.002(7)
C18 0.123(18) 0.103(16) 0.128(18) 0.043(14) -0.009(14) -0.020(13)
C19 0.074(10) 0.048(8) 0.068(9) -0.001(7) -0.001(8) -0.007(7)
C20 0.120(16) 0.074(12) 0.096(14) -0.005(10) -0.010(12) -0.039(11)
C21 0.073(10) 0.059(9) 0.080(11) -0.010(8) -0.006(9) -0.015(8)
C22 0.079(10) 0.073(10) 0.051(8) -0.001(7) 0.000(7) -0.015(8)
C23 0.089(11) 0.053(8) 0.042(7) -0.005(6) -0.001(7) 0.000(7)
C24 0.080(12) 0.071(11) 0.078(11) -0.017(9) -0.003(9) 0.009(9)
C25 0.069(9) 0.084(11) 0.034(6) -0.004(7) 0.000(6) 0.007(8)
C26 0.048(7) 0.057(8) 0.040(6) -0.002(6) 0.008(6) -0.002(6)
C27 0.070(9) 0.056(8) 0.047(7) 0.000(6) -0.001(7) -0.009(7)
C28 0.087(11) 0.068(9) 0.041(7) 0.002(7) -0.004(7) -0.006(8)
C29 0.115(18) 0.19(3) 0.099(16) 0.053(17) 0.034(14) -0.014(17)
C30 0.099(10) 0.122(10) 0.100(10) 0.013(8) 0.008(8) 0.023(8)
C31 0.146(13) 0.170(13) 0.152(13) 0.021(9) 0.022(9) -0.006(9)
C32 0.136(12) 0.168(13) 0.145(12) -0.002(9) 0.007(9) 0.014(9)
C33 0.168(14) 0.191(15) 0.169(14) 0.016(10) 0.003(9) 0.012(9)
C34 0.052(10) 0.16(2) 0.114(15) 0.040(14) 0.031(10) 0.033(11)
C35 0.054(9) 0.100(13) 0.102(13) 0.040(11) 0.001(9) 0.013(9)
C36 0.064(11) 0.152(18) 0.073(11) 0.039(11) 0.010(9) 0.035(11)
C37 0.045(8) 0.081(10) 0.049(7) -0.004(7) -0.002(6) -0.006(7)
C38 0.040(7) 0.089(11) 0.045(7) 0.001(7) 0.004(6) 0.001(7)
C39 0.048(8) 0.072(9) 0.051(8) -0.002(7) -0.001(6) -0.003(7)
C40 0.053(8) 0.089(11) 0.054(8) -0.003(8) 0.006(7) 0.005(8)
C41 0.064(9) 0.062(9) 0.050(7) 0.001(7) 0.005(7) -0.010(7)
C42 0.053(8) 0.055(8) 0.049(7) -0.001(6) -0.008(6) 0.001(6)
C43 0.067(10) 0.072(10) 0.061(9) 0.005(8) -0.001(7) -0.006(8)
C44 0.067(10) 0.061(9) 0.067(9) 0.010(7) -0.004(8) 0.001(7)
C45 0.066(9) 0.072(10) 0.064(9) -0.004(8) -0.002(7) 0.020(8)
C46 0.061(9) 0.061(9) 0.056(8) 0.012(7) 0.001(7) 0.004(7)
C47 0.040(7) 0.063(8) 0.056(8) -0.021(7) -0.003(6) 0.003(6)
C48 0.072(12) 0.098(14) 0.142(18) -0.022(13) 0.041(12) 0.021(10)
C49 0.063(9) 0.073(9) 0.028(6) 0.000(6) 0.010(6) 0.010(7)
C50 0.049(7) 0.058(8) 0.045(7) -0.003(6) 0.021(6) 0.006(6)
C51 0.118(14) 0.118(13) 0.146(15) -0.054(12) 0.061(12) -0.027(11)
C52 0.076(10) 0.093(10) 0.077(10) 0.000 0.000 -0.016(8)
C53 0.19(4) 0.14(3) 0.060(16) 0.000 0.000 0.04(3)
C54 0.085(13) 0.091(13) 0.075(11) -0.008(10) 0.015(9) 0.012(10)
C55 0.095(13) 0.089(13) 0.084(12) -0.036(10) -0.012(10) 0.005(10)
C56 0.078(12) 0.100(14) 0.069(11) 0.007(10) 0.001(9) -0.008(11)
C57 0.14(2) 0.13(2) 0.16(2) 0.009(17) -0.077(18) -0.036(16)
O23 0.12(2) 0.53(7) 0.45(6) 0.17(5) 0.05(3) 0.02(3)
O24 0.48(8) 0.48(8) 0.64(12) 0.05(3) -0.05(3) 0.42(8)
O25 0.30(2) 0.33(2) 0.31(2) 0.058(18) 0.029(17) 0.025(17)

loop_
_atom_type_symbol
_atom_type_description
_atom_type_scat_dispersion_real
_atom_type_scat_dispersion_imag
_atom_type_scat_source
C C 0.0033 0.0016 'International Tables Vol C Tables 4.2.6.8 and 6.1.1.4'
H H 0.0000 0.0000 'International Tables Vol C Tables 4.2.6.8 and 6.1.1.4'
Dy Dy -0.1892 4.4098 'International Tables Vol C Tables 4.2.6.8 and 6.1.1.4'
N N 0.0061 0.0033 'International Tables Vol C Tables 4.2.6.8 and 6.1.1.4'
Na Na 0.0362 0.0249 'International Tables Vol C Tables 4.2.6.8 and 6.1.1.4'
O O 0.0106 0.0060 'International Tables Vol C Tables 4.2.6.8 and 6.1.1.4'

loop_
_geom_angle_atom_site_label_1
_geom_angle_atom_site_label_2
_geom_angle_atom_site_label_3
_geom_angle
_geom_angle_site_symmetry_1
_geom_angle_site_symmetry_3
_geom_angle_publ_flag
O2 Dy1 Na1 35.8(3) . . ?
O2 Dy1 O3 77.8(3) . . ?
O2 Dy1 O4 85.3(3) . . ?
O2 Dy1 O6 77.1(4) . 20_466 ?
O2 Dy1 N1 70.1(4) . . ?
O2 Dy1 N3 118.3(3) . . ?
O2 Dy1 N4 144.8(4) . 20_466 ?
O2 Dy1 N6 146.6(4) . 20_466 ?
O3 Dy1 Na1 108.3(3) . . ?
O3 Dy1 N1 71.3(4) . . ?
O3 Dy1 N3 118.3(3) . . ?
O3 Dy1 N4 125.9(3) . 20_466 ?
O3 Dy1 N6 69.3(4) . 20_466 ?
O4 Dy1 Na1 77.7(2) . . ?
O4 Dy1 O3 71.9(3) . . ?
O4 Dy1 N1 139.1(4) . . ?
O4 Dy1 N3 155.1(3) . . ?
O4 Dy1 N4 79.7(3) . 20_466 ?
O4 Dy1 N6 89.8(3) . 20_466 ?
O6 Dy1 Na1 43.1(3) 20_466 . ?
O6 Dy1 O3 150.1(3) 20_466 . ?
O6 Dy1 O4 90.0(3) 20_466 . ?
O6 Dy1 N1 114.2(4) 20_466 . ?
O6 Dy1 N3 88.1(3) 20_466 . ?
O6 Dy1 N4 71.3(4) 20_466 20_466 ?
O6 Dy1 N6 136.0(4) 20_466 20_466 ?
N1 Dy1 Na1 97.5(3) . . ?
N1 Dy1 N3 62.7(4) . . ?
N1 Dy1 N4 137.8(4) . 20_466 ?
N3 Dy1 Na1 116.2(2) . . ?
N4 Dy1 Na1 109.3(3) 20_466 . ?
N4 Dy1 N3 76.1(4) 20_466 . ?
N6 Dy1 Na1 167.2(3) 20_466 . ?
N6 Dy1 N1 93.5(4) 20_466 . ?
N6 Dy1 N3 74.7(3) 20_466 . ?
N6 Dy1 N4 65.4(4) 20_466 20_466 ?
O11 Dy2 Dy3 102.8(2) . . ?
O11 Dy2 O16 108.1(3) . . ?
O11 Dy2 N13 160.3(4) . . ?
O11 Dy2 O18 121.2(3) . 11_244 ?
O11 Dy2 C49 94.6(4) . . ?
O11 Dy2 C54 92.1(5) . . ?
O12 Dy2 Dy3 39.1(2) . . ?
O12 Dy2 O11 65.4(3) . . ?
O12 Dy2 O13 79.2(3) . . ?
O12 Dy2 O15 89.4(4) . . ?
O12 Dy2 O16 67.2(3) . . ?
O12 Dy2 N13 129.3(2) . . ?
O12 Dy2 O18 120.4(3) . 11_244 ?
O12 Dy2 C49 102.6(4) . . ?
O12 Dy2 C54 77.1(4) . . ?
O13 Dy2 Dy3 99.4(2) . . ?
O13 Dy2 O11 74.9(3) . . ?
O13 Dy2 O16 139.9(3) . . ?
O13 Dy2 N13 117.8(4) . . ?
O13 Dy2 O18 53.1(3) . 11_244 ?
O13 Dy2 C49 25.8(3) . . ?
O13 Dy2 C54 156.1(4) . . ?
O14 Dy2 Dy3 178.7(3) . . ?
O14 Dy2 O11 76.6(4) . . ?
O14 Dy2 O12 140.7(4) . . ?
O14 Dy2 O13 81.6(4) . . ?
O14 Dy2 O15 90.5(4) . . ?
O14 Dy2 O16 138.5(4) . . ?
O14 Dy2 N13 90.0(3) . . ?
O14 Dy2 O18 71.0(3) . 11_244 ?
O14 Dy2 O18 139.3(3) . . ?
O14 Dy2 C49 69.7(4) . . ?
O14 Dy2 C54 115.3(5) . . ?
O15 Dy2 Dy3 88.3(3) . . ?
O15 Dy2 O11 75.2(4) . . ?
O15 Dy2 O13 150.1(4) . . ?
O15 Dy2 O16 53.7(4) . . ?
O15 Dy2 N13 90.8(5) . . ?
O15 Dy2 O18 149.4(4) . 11_244 ?
O15 Dy2 C49 159.5(4) . . ?
O15 Dy2 C54 27.2(4) . . ?
O16 Dy2 Dy3 40.45(19) . . ?
O16 Dy2 C49 146.5(3) . . ?
O16 Dy2 C54 26.5(4) . . ?
N13 Dy2 Dy3 90.26(9) . . ?
N13 Dy2 O16 72.6(3) . . ?
N13 Dy2 O18 65.8(3) . 11_244 ?
N13 Dy2 C49 94.1(4) . . ?
N13 Dy2 C54 80.6(5) . . ?
O18 Dy2 Dy3 110.27(19) 11_244 . ?
O18 Dy2 Dy3 41.9(2) . . ?
O18 Dy2 O11 131.2(3) . . ?
O18 Dy2 O12 69.3(3) . . ?
O18 Dy2 O13 79.7(3) . . ?
O18 Dy2 O15 122.2(4) . . ?
O18 Dy2 O16 128.7(3) 11_244 . ?
O18 Dy2 O16 68.6(3) . . ?
O18 Dy2 N13 68.0(3) . . ?
O18 Dy2 O18 68.9(3) . 11_244 ?
O18 Dy2 C49 77.9(3) . . ?
O18 Dy2 C49 28.3(3) 11_244 . ?
O18 Dy2 C54 95.0(4) . . ?
O18 Dy2 C54 146.1(4) 11_244 . ?
C49 Dy2 Dy3 111.5(3) . . ?
C49 Dy2 C54 172.5(5) . . ?
C54 Dy2 Dy3 63.5(3) . . ?
O12 Dy3 Dy2 39.6(2) . . ?
O12 Dy3 O16 70.1(3) . . ?
O12 Dy3 O18 68.3(3) . . ?
O12 Dy3 O19 83.8(3) . 11_244 ?
O12 Dy3 O20 81.0(4) . . ?
O12 Dy3 O21 129.4(4) . . ?
O12 Dy3 N10 135.5(3) . . ?
O12 Dy3 N12 72.3(3) . . ?
O12 Dy3 C49 77.6(4) . 11_244 ?
O12 Dy3 C56 105.7(5) . . ?
O16 Dy3 Dy2 43.4(2) . . ?
O16 Dy3 O18 69.6(3) . . ?
O16 Dy3 O19 122.5(3) . 11_244 ?
O16 Dy3 O20 81.1(4) . . ?
O16 Dy3 O21 81.1(3) . . ?
O16 Dy3 N10 153.3(3) . . ?
O16 Dy3 N12 136.5(4) . . ?
O16 Dy3 C49 97.5(4) . 11_244 ?
O16 Dy3 C56 80.5(4) . . ?
O18 Dy3 Dy2 40.1(2) . . ?
O18 Dy3 N10 122.1(3) . . ?
O18 Dy3 N12 114.9(3) . . ?
O18 Dy3 C49 27.9(3) . 11_244 ?
O18 Dy3 C56 149.8(4) . . ?
O19 Dy3 Dy2 84.28(19) 11_244 . ?
O19 Dy3 O18 53.2(3) 11_244 . ?
O19 Dy3 O20 144.9(3) 11_244 . ?
O19 Dy3 O21 146.2(3) 11_244 . ?
O19 Dy3 N10 75.2(3) 11_244 . ?
O19 Dy3 N12 73.1(3) 11_244 . ?
O19 Dy3 C49 25.5(3) 11_244 11_244 ?
O19 Dy3 C56 157.0(4) 11_244 . ?
O20 Dy3 Dy2 102.9(3) . . ?
O20 Dy3 O18 143.0(4) . . ?
O20 Dy3 N10 94.2(4) . . ?
O20 Dy3 N12 72.1(4) . . ?
O20 Dy3 C49 157.6(4) . 11_244 ?
O20 Dy3 C56 26.8(5) . . ?
O21 Dy3 Dy2 124.2(2) . . ?
O21 Dy3 O18 137.5(3) . . ?
O21 Dy3 O20 53.5(4) . . ?
O21 Dy3 N10 75.2(3) . . ?
O21 Dy3 N12 107.6(4) . . ?
O21 Dy3 C49 148.6(4) . 11_244 ?
O21 Dy3 C56 26.7(4) . . ?
O22 Dy3 Dy2 99.0(2) 11_244 . ?
O22 Dy3 O12 137.5(3) 11_244 . ?
O22 Dy3 O16 84.5(3) 11_244 . ?
O22 Dy3 O18 71.1(3) 11_244 . ?
O22 Dy3 O19 82.1(3) 11_244 11_244 ?
O22 Dy3 O20 129.1(3) 11_244 . ?
O22 Dy3 O21 76.2(4) 11_244 . ?
O22 Dy3 N10 78.1(3) 11_244 . ?
O22 Dy3 N12 138.9(4) 11_244 . ?
O22 Dy3 C49 72.5(3) 11_244 11_244 ?
O22 Dy3 C56 102.7(5) 11_244 . ?
N10 Dy3 Dy2 159.5(3) . . ?
N10 Dy3 N12 64.2(4) . . ?
N10 Dy3 C49 96.5(4) . 11_244 ?
N10 Dy3 C56 83.7(5) . . ?
N12 Dy3 Dy2 110.3(3) . . ?
N12 Dy3 C49 95.0(4) . 11_244 ?
N12 Dy3 C56 89.5(5) . . ?
C49 Dy3 Dy2 63.7(3) 11_244 . ?
C56 Dy3 Dy2 116.6(4) . . ?
C56 Dy3 C49 175.1(5) . 11_244 ?
O1 Na1 Dy1 90.7(4) . . ?
O1 Na1 O6 125.9(5) . 20_466 ?
O1 Na1 O9 81.9(5) . . ?
O2 Na1 Dy1 34.2(2) . . ?
O2 Na1 O1 63.7(4) . . ?
O2 Na1 O6 69.1(4) . 20_466 ?
O2 Na1 O7 120.4(4) . 20_466 ?
O2 Na1 O8 132.7(5) . . ?
O2 Na1 O9 144.7(5) . . ?
O2 Na1 O10 89.0(5) . . ?
O6 Na1 Dy1 36.5(2) 20_466 . ?
O6 Na1 O9 144.8(5) 20_466 . ?
O7 Na1 Dy1 95.9(3) 20_466 . ?
O7 Na1 O1 171.9(5) 20_466 . ?
O7 Na1 O6 61.4(3) 20_466 20_466 ?
O7 Na1 O9 92.8(5) 20_466 . ?
O8 Na1 Dy1 108.0(3) . . ?
O8 Na1 O1 104.7(5) . . ?
O8 Na1 O6 88.3(4) . 20_466 ?
O8 Na1 O7 77.8(5) . 20_466 ?
O8 Na1 O9 61.5(5) . . ?
O9 Na1 Dy1 164.5(5) . . ?
O10 Na1 Dy1 113.7(5) . . ?
O10 Na1 O1 83.9(6) . . ?
O10 Na1 O6 120.7(5) . 20_466 ?
O10 Na1 O7 89.1(6) . 20_466 ?
O10 Na1 O8 137.3(6) . . ?
O10 Na1 O9 79.1(5) . . ?
C1 O1 Na1 129.0(15) . . ?
C1 O1 C2 117.7(17) . . ?
C2 O1 Na1 110.9(10) . . ?
Dy1 O2 Na1 110.0(4) . . ?
C7 O2 Dy1 131.1(10) . . ?
C7 O2 Na1 118.4(10) . . ?
C17 O3 Dy1 133.6(10) . . ?
C16 O4 Dy1 131.1(9) . . ?
C11 O5 C10 115.0(15) . . ?
Dy1 O6 Na1 100.5(4) 26_445 26_445 ?
C24 O6 Dy1 146.0(10) . 26_445 ?
C24 O6 Na1 110.5(9) . 26_445 ?
C18 O7 Na1 120.9(11) . 26_445 ?
C19 O7 Na1 112.7(9) . 26_445 ?
C19 O7 C18 118.2(13) . . ?
C35 O8 Na1 115.0(11) . . ?
C29 O9 Na1 122.7(13) . . ?
C30 O9 Na1 113.5(13) . . ?
C30 O9 C29 118.9(18) . . ?
Na1 O10 H10A 117.6 . . ?
Na1 O10 H10B 117.2 . . ?
H10A O10 H10B 100.3 . . ?
C46 O11 Dy2 116.2(7) . . ?
C46 O11 C48 119.6(13) . . ?
C48 O11 Dy2 124.0(11) . . ?
Dy3 O12 Dy2 101.3(3) . . ?
C47 O12 Dy2 120.3(8) . . ?
C47 O12 Dy3 138.4(8) . . ?
C49 O13 Dy2 96.4(8) . . ?
C50 O14 Dy2 148.3(10) . . ?
C54 O15 Dy2 97.5(10) . . ?
Dy3 O16 Dy2 96.1(3) . . ?
C54 O16 Dy2 92.5(10) . . ?
C54 O16 Dy3 143.1(11) . . ?
Dy2 N13 Dy2 99.1(7) . 11_244 ?
C52 N13 Dy2 130.5(3) . 11_244 ?
C52 N13 Dy2 130.4(3) . . ?
Dy2 O18 Dy2 100.6(3) . 11_244 ?
Dy2 O18 Dy3 98.1(3) . . ?
Dy3 O18 Dy2 149.3(4) . 11_244 ?
C49 O18 Dy2 139.0(8) 11_244 . ?
C49 O18 Dy2 88.9(8) 11_244 11_244 ?
C49 O18 Dy3 92.9(8) 11_244 . ?
C49 O19 Dy3 97.3(8) . 11_244 ?
C56 O20 Dy3 92.3(11) . . ?
C56 O21 Dy3 92.9(10) . . ?
C50 O22 Dy3 149.6(8) . 11_244 ?
N2 N1 Dy1 119.4(8) . . ?
C8 N1 Dy1 127.9(10) . . ?
C8 N1 N2 112.4(11) . . ?
N1 N2 H2 120.4 . . ?
C9 N2 N1 119.4(11) . . ?
C9 N2 H2 120.2 . . ?
C9 N3 Dy1 119.3(8) . . ?
C27 N3 Dy1 126.6(9) . . ?
C27 N3 C9 113.6(11) . . ?
N5 N4 Dy1 115.9(8) . 26_445 ?
C25 N4 Dy1 130.4(10) . 26_445 ?
C25 N4 N5 113.6(11) . . ?
N4 N5 H5 119.1 . . ?
C26 N5 N4 121.9(11) . . ?
C26 N5 H5 119.0 . . ?
C26 N6 Dy1 117.9(8) . 26_445 ?
C27 N6 Dy1 126.1(9) . 26_445 ?
C27 N6 C26 115.9(12) . . ?
C36 N7 N8 116.9(13) . . ?
N7 N8 H8 119.5 . . ?
N7 N8 C37 121.0(12) . . ?
C37 N8 H8 119.5 . . ?
C40 N9 C37 114.2(13) . . ?
C39 N10 Dy3 120.4(9) . . ?
C40 N10 Dy3 124.7(9) . . ?
C40 N10 C39 114.9(12) . . ?
N12 N11 H11 119.9 . . ?
C39 N11 H11 119.8 . . ?
C39 N11 N12 120.3(11) . . ?
N11 N12 Dy3 116.3(9) . . ?
C41 N12 Dy3 131.2(9) . . ?
C41 N12 N11 112.5(12) . . ?
O1 C1 H1A 109.5 . . ?
O1 C1 H1B 109.5 . . ?
O1 C1 H1C 109.5 . . ?
H1A C1 H1B 109.5 . . ?
H1A C1 H1C 109.5 . . ?
H1B C1 H1C 109.5 . . ?
O1 C2 C3 125.7(17) . . ?
O1 C2 C7 112.6(16) . . ?
C3 C2 C7 121.6(18) . . ?
C2 C3 H3 120.3 . . ?
C2 C3 C4 119.4(18) . . ?
C4 C3 H3 120.3 . . ?
C3 C4 H4 120.2 . . ?
C5 C4 C3 119.7(19) . . ?
C5 C4 H4 120.2 . . ?
C4 C5 H5A 119.6 . . ?
C4 C5 C6 120.8(19) . . ?
C6 C5 H5A 119.6 . . ?
C5 C6 C7 121.9(16) . . ?
C5 C6 C8 117.8(16) . . ?
C7 C6 C8 120.1(14) . . ?
O2 C7 C2 118.1(17) . . ?
O2 C7 C6 125.5(15) . . ?
C6 C7 C2 116.3(15) . . ?
N1 C8 C6 123.8(14) . . ?
N1 C8 H8A 118.1 . . ?
C6 C8 H8A 118.1 . . ?
N2 C9 N3 116.2(12) . . ?
N2 C9 C28 121.5(12) . . ?
C28 C9 N3 122.2(12) . . ?
O5 C10 H10C 109.5 . . ?
O5 C10 H10D 109.5 . . ?
O5 C10 H10E 109.5 . . ?
H10C C10 H10D 109.5 . . ?
H10C C10 H10E 109.5 . . ?
H10D C10 H10E 109.5 . . ?
O5 C11 C16 111.7(14) . . ?
C12 C11 O5 128.4(17) . . ?
C12 C11 C16 119.9(17) . . ?
C11 C12 H12 117.4 . . ?
C13 C12 C11 125.3(18) . . ?
C13 C12 H12 117.4 . . ?
C12 C13 H13 121.6 . . ?
C12 C13 C14 116.9(18) . . ?
C14 C13 H13 121.6 . . ?
C13 C14 H14 119.3 . . ?
C15 C14 C13 121.5(18) . . ?
C15 C14 H14 119.3 . . ?
C14 C15 C16 120.1(16) . . ?
C14 C15 C17 117.6(16) . . ?
C17 C15 C16 122.2(13) . . ?
O4 C16 C11 120.9(14) . . ?
O4 C16 C15 123.1(13) . . ?
C11 C16 C15 116.0(14) . . ?
O3 C17 C15 126.0(14) . . ?
O3 C17 H17 117.0 . . ?
C15 C17 H17 117.0 . . ?
O7 C18 H18A 109.5 . . ?
O7 C18 H18B 109.5 . . ?
O7 C18 H18C 109.5 . . ?
H18A C18 H18B 109.5 . . ?
H18A C18 H18C 109.5 . . ?
H18B C18 H18C 109.5 . . ?
O7 C19 C24 112.2(14) . . ?
C20 C19 O7 125.1(15) . . ?
C20 C19 C24 122.7(16) . . ?
C19 C20 H20 120.4 . . ?
C19 C20 C21 119.2(17) . . ?
C21 C20 H20 120.4 . . ?
C20 C21 H21 120.1 . . ?
C20 C21 C22 119.9(15) . . ?
C22 C21 H21 120.1 . . ?
C21 C22 H22 119.0 . . ?
C23 C22 C21 122.0(15) . . ?
C23 C22 H22 119.0 . . ?
C22 C23 C24 119.1(15) . . ?
C22 C23 C25 117.8(13) . . ?
C24 C23 C25 123.0(14) . . ?
O6 C24 C19 121.1(15) . . ?
O6 C24 C23 121.7(16) . . ?
C19 C24 C23 117.0(16) . . ?
N4 C25 C23 126.8(13) . . ?
N4 C25 H25 116.6 . . ?
C23 C25 H25 116.6 . . ?
N5 C26 N6 118.3(11) . . ?
C28 C26 N5 120.8(12) . . ?
C28 C26 N6 120.9(12) . . ?
N3 C27 H27 115.8 . . ?
N6 C27 N3 128.5(13) . . ?
N6 C27 H27 115.8 . . ?
C9 C28 H28 120.6 . . ?
C26 C28 C9 118.9(13) . . ?
C26 C28 H28 120.6 . . ?
O9 C29 H29A 109.5 . . ?
O9 C29 H29B 109.5 . . ?
O9 C29 H29C 109.5 . . ?
H29A C29 H29B 109.5 . . ?
H29A C29 H29C 109.5 . . ?
H29B C29 H29C 109.5 . . ?
O9 C30 C31 122(2) . . ?
O9 C30 C35 118.2(19) . . ?
C35 C30 C31 118(2) . . ?
C30 C31 H31 120.9 . . ?
C30 C31 C32 118(3) . . ?
C32 C31 H31 120.9 . . ?
C31 C32 H32 123.6 . . ?
C33 C32 C31 113(3) . . ?
C33 C32 H32 123.6 . . ?
C32 C33 H33 118.8 . . ?
C34 C33 C32 122(3) . . ?
C34 C33 H33 118.8 . . ?
C33 C34 C35 116(2) . . ?
C33 C34 C36 120(2) . . ?
C35 C34 C36 123.9(15) . . ?
C30 C35 O8 116.5(16) . . ?
C30 C35 C34 124.0(17) . . ?
C34 C35 O8 119.5(15) . . ?
N7 C36 C34 122.5(16) . . ?
N7 C36 H36 118.8 . . ?
C34 C36 H36 118.8 . . ?
N8 C37 N9 114.4(13) . . ?
N8 C37 C38 122.4(12) . . ?
N9 C37 C38 123.2(12) . . ?
C37 C38 H38 122.6 . . ?
C37 C38 C39 114.8(12) . . ?
C39 C38 H38 122.6 . . ?
N10 C39 N11 118.7(12) . . ?
N10 C39 C38 123.4(13) . . ?
N11 C39 C38 117.9(12) . . ?
N9 C40 N10 129.3(14) . . ?
N9 C40 H40 115.4 . . ?
N10 C40 H40 115.4 . . ?
N12 C41 H41 116.3 . . ?
N12 C41 C42 127.4(13) . . ?
C42 C41 H41 116.3 . . ?
C43 C42 C41 116.9(13) . . ?
C43 C42 C47 119.4(13) . . ?
C47 C42 C41 123.7(12) . . ?
C42 C43 H43 118.4 . . ?
C44 C43 C42 123.2(14) . . ?
C44 C43 H43 118.4 . . ?
C43 C44 H44 120.0 . . ?
C43 C44 C45 119.9(14) . . ?
C45 C44 H44 120.0 . . ?
C44 C45 H45 121.0 . . ?
C46 C45 C44 118.0(13) . . ?
C46 C45 H45 121.0 . . ?
O11 C46 C47 113.3(12) . . ?
C45 C46 O11 122.9(13) . . ?
C45 C46 C47 123.7(14) . . ?
O12 C47 C42 124.9(11) . . ?
O12 C47 C46 119.3(12) . . ?
C46 C47 C42 115.7(13) . . ?
O11 C48 H48A 109.5 . . ?
O11 C48 H48B 109.5 . . ?
O11 C48 H48C 109.5 . . ?
H48A C48 H48B 109.5 . . ?
H48A C48 H48C 109.5 . . ?
H48B C48 H48C 109.5 . . ?
Dy2 C49 Dy3 115.0(4) . 11_244 ?
O13 C49 Dy2 57.8(7) . . ?
O13 C49 Dy3 170.2(9) . 11_244 ?
O13 C49 O18 117.3(13) . 11_244 ?
O13 C49 O19 127.3(12) . . ?
O18 C49 Dy2 62.8(7) 11_244 . ?
O18 C49 Dy3 59.2(7) 11_244 11_244 ?
O19 C49 Dy2 162.1(9) . . ?
O19 C49 Dy3 57.1(7) . 11_244 ?
O19 C49 O18 115.4(13) . 11_244 ?
O14 C50 O22 126.3(12) . . ?
O14 C50 C51 114.9(14) . . ?
O22 C50 C51 118.8(13) . . ?
C50 C51 H51A 109.5 . . ?
C50 C51 H51B 109.5 . . ?
C50 C51 H51C 109.5 . . ?
H51A C51 H51B 109.5 . . ?
H51A C51 H51C 109.5 . . ?
H51B C51 H51C 109.5 . . ?
N13 C52 C53 180.0 . . ?
C52 C53 H53A 109.5 . . ?
C52 C53 H53B 109.5 . . ?
C52 C53 H53C 109.5 . . ?
H53A C53 H53B 109.5 . . ?
H53A C53 H53C 109.5 . . ?
H53B C53 H53C 109.5 . . ?
O15 C54 Dy2 55.3(9) . . ?
O15 C54 C55 121.5(16) . . ?
O16 C54 Dy2 61.0(9) . . ?
O16 C54 O15 116.3(16) . . ?
O16 C54 C55 122.1(16) . . ?
C55 C54 Dy2 176.0(13) . . ?
C54 C55 H55A 109.5 . . ?
C54 C55 H55B 109.5 . . ?
C54 C55 H55C 109.5 . . ?
H55A C55 H55B 109.5 . . ?
H55A C55 H55C 109.5 . . ?
H55B C55 H55C 109.5 . . ?
O20 C56 Dy3 60.9(9) . . ?
O20 C56 C57 119.1(19) . . ?
O21 C56 Dy3 60.4(9) . . ?
O21 C56 O20 121.3(17) . . ?
O21 C56 C57 119.5(17) . . ?
C57 C56 Dy3 177.9(16) . . ?
C56 C57 H57A 109.5 . . ?
C56 C57 H57B 109.5 . . ?
C56 C57 H57C 109.5 . . ?
H57A C57 H57B 109.5 . . ?
H57A C57 H57C 109.5 . . ?
H57B C57 H57C 109.5 . . ?

loop_
_geom_bond_atom_site_label_1
_geom_bond_atom_site_label_2
_geom_bond_distance
_geom_bond_site_symmetry_2
_geom_bond_publ_flag
Dy1 Na1 3.702(7) . ?
Dy1 O2 2.214(9) . ?
Dy1 O3 2.405(10) . ?
Dy1 O4 2.308(9) . ?
Dy1 O6 2.237(9) 20_466 ?
Dy1 N1 2.532(11) . ?
Dy1 N3 2.571(11) . ?
Dy1 N4 2.551(11) 20_466 ?
Dy1 N6 2.523(11) 20_466 ?
Dy2 Dy3 3.6427(9) . ?
Dy2 O11 2.463(10) . ?
Dy2 O12 2.370(9) . ?
Dy2 O13 2.405(8) . ?
Dy2 O14 2.280(10) . ?
Dy2 O15 2.385(12) . ?
Dy2 O16 2.519(9) . ?
Dy2 N13 2.468(12) . ?
Dy2 O18 2.513(9) 11_244 ?
Dy2 O18 2.369(8) . ?
Dy2 C49 2.825(15) . ?
Dy2 C54 2.876(19) . ?
Dy3 O12 2.340(9) . ?
Dy3 O16 2.377(9) . ?
Dy3 O18 2.455(8) . ?
Dy3 O19 2.417(8) 11_244 ?
Dy3 O20 2.435(11) . ?
Dy3 O21 2.423(10) . ?
Dy3 O22 2.331(10) 11_244 ?
Dy3 N10 2.504(11) . ?
Dy3 N12 2.552(12) . ?
Dy3 C49 2.854(16) 11_244 ?
Dy3 C56 2.784(19) . ?
Na1 O1 2.569(16) . ?
Na1 O2 2.304(12) . ?
Na1 O6 2.571(11) 20_466 ?
Na1 O7 2.508(14) 20_466 ?
Na1 O8 2.496(15) . ?
Na1 O9 2.644(17) . ?
Na1 O10 2.472(19) . ?
O1 C1 1.36(2) . ?
O1 C2 1.36(2) . ?
O2 C7 1.304(19) . ?
O3 C17 1.196(16) . ?
O4 C16 1.269(16) . ?
O5 C10 1.41(2) . ?
O5 C11 1.37(2) . ?
O6 Dy1 2.237(9) 26_445 ?
O6 Na1 2.571(11) 26_445 ?
O6 C24 1.303(19) . ?
O7 Na1 2.508(14) 26_445 ?
O7 C18 1.43(2) . ?
O7 C19 1.380(18) . ?
O8 C35 1.417(19) . ?
O9 C29 1.43(2) . ?
O9 C30 1.35(2) . ?
O10 H10A 1.0392 . ?
O10 H10B 1.0282 . ?
O11 C46 1.401(17) . ?
O11 C48 1.438(17) . ?
O12 C47 1.313(16) . ?
O13 C49 1.239(17) . ?
O14 C50 1.242(15) . ?
O15 C54 1.32(2) . ?
O16 C54 1.284(19) . ?
N13 Dy2 2.468(12) 11_244 ?
N13 C52 1.132(10) . ?
O18 Dy2 2.513(9) 11_244 ?
O18 C49 1.339(15) 11_244 ?
O19 Dy3 2.417(9) 11_244 ?
O19 C49 1.241(16) . ?
O20 C56 1.26(2) . ?
O21 C56 1.25(2) . ?
O22 Dy3 2.331(10) 11_244 ?
O22 C50 1.249(15) . ?
N1 N2 1.380(16) . ?
N1 C8 1.319(18) . ?
N2 H2 0.8601 . ?
N2 C9 1.355(16) . ?
N3 C9 1.405(17) . ?
N3 C27 1.333(16) . ?
N4 Dy1 2.551(11) 26_445 ?
N4 N5 1.387(14) . ?
N4 C25 1.287(17) . ?
N5 H5 0.8599 . ?
N5 C26 1.338(16) . ?
N6 Dy1 2.523(11) 26_445 ?
N6 C26 1.411(16) . ?
N6 C27 1.302(17) . ?
N7 N8 1.332(16) . ?
N7 C36 1.256(19) . ?
N8 H8 0.8601 . ?
N8 C37 1.371(17) . ?
N9 C37 1.371(17) . ?
N9 C40 1.310(17) . ?
N10 C39 1.332(16) . ?
N10 C40 1.324(18) . ?
N11 H11 0.8595 . ?
N11 N12 1.372(15) . ?
N11 C39 1.356(18) . ?
N12 C41 1.284(17) . ?
C1 H1A 0.9600 . ?
C1 H1B 0.9600 . ?
C1 H1C 0.9600 . ?
C2 C3 1.38(2) . ?
C2 C7 1.44(2) . ?
C3 H3 0.9300 . ?
C3 C4 1.43(3) . ?
C4 H4 0.9300 . ?
C4 C5 1.37(2) . ?
C5 H5A 0.9300 . ?
C5 C6 1.39(2) . ?
C6 C7 1.40(2) . ?
C6 C8 1.47(2) . ?
C8 H8A 0.9300 . ?
C9 C28 1.359(19) . ?
C10 H10C 0.9600 . ?
C10 H10D 0.9600 . ?
C10 H10E 0.9600 . ?
C11 C12 1.36(2) . ?
C11 C16 1.45(2) . ?
C12 H12 0.9300 . ?
C12 C13 1.32(3) . ?
C13 H13 0.9300 . ?
C13 C14 1.47(2) . ?
C14 H14 0.9300 . ?
C14 C15 1.35(2) . ?
C15 C16 1.46(2) . ?
C15 C17 1.40(2) . ?
C17 H17 0.9300 . ?
C18 H18A 0.9600 . ?
C18 H18B 0.9600 . ?
C18 H18C 0.9600 . ?
C19 C20 1.36(2) . ?
C19 C24 1.39(2) . ?
C20 H20 0.9300 . ?
C20 C21 1.36(2) . ?
C21 H21 0.9300 . ?
C21 C22 1.37(2) . ?
C22 H22 0.9300 . ?
C22 C23 1.37(2) . ?
C23 C24 1.41(2) . ?
C23 C25 1.48(2) . ?
C25 H25 0.9300 . ?
C26 C28 1.338(19) . ?
C27 H27 0.9300 . ?
C28 H28 0.9300 . ?
C29 H29A 0.9600 . ?
C29 H29B 0.9600 . ?
C29 H29C 0.9600 . ?
C30 C31 1.42(3) . ?
C30 C35 1.36(3) . ?
C31 H31 0.9300 . ?
C31 C32 1.47(4) . ?
C32 H32 0.9300 . ?
C32 C33 1.41(4) . ?
C33 H33 0.9300 . ?
C33 C34 1.36(3) . ?
C34 C35 1.40(2) . ?
C34 C36 1.46(2) . ?
C36 H36 0.9300 . ?
C37 C38 1.375(19) . ?
C38 H38 0.9300 . ?
C38 C39 1.404(18) . ?
C40 H40 0.9300 . ?
C41 H41 0.9300 . ?
C41 C42 1.445(19) . ?
C42 C43 1.41(2) . ?
C42 C47 1.421(19) . ?
C43 H43 0.9300 . ?
C43 C44 1.33(2) . ?
C44 H44 0.9300 . ?
C44 C45 1.41(2) . ?
C45 H45 0.9300 . ?
C45 C46 1.398(19) . ?
C46 C47 1.409(18) . ?
C48 H48A 0.9600 . ?
C48 H48B 0.9600 . ?
C48 H48C 0.9600 . ?
C49 Dy3 2.854(16) 11_244 ?
C49 O18 1.339(15) 11_244 ?
C50 C51 1.49(2) . ?
C51 H51A 0.9600 . ?
C51 H51B 0.9600 . ?
C51 H51C 0.9600 . ?
C52 C53 1.381(10) . ?
C53 H53A 1.1(2) . ?
C53 H53B 1.1(2) . ?
C53 H53C 1.1(2) . ?
C54 C55 1.46(2) . ?
C55 H55A 0.9600 . ?
C55 H55B 0.9600 . ?
C55 H55C 0.9600 . ?
C56 C57 1.55(3) . ?
C57 H57A 0.9600 . ?
C57 H57B 0.9600 . ?
C57 H57C 0.9600 . ?

loop_
_geom_torsion_atom_site_label_1
_geom_torsion_atom_site_label_2
_geom_torsion_atom_site_label_3
_geom_torsion_atom_site_label_4
_geom_torsion
_geom_torsion_site_symmetry_1
_geom_torsion_site_symmetry_2
_geom_torsion_site_symmetry_3
_geom_torsion_site_symmetry_4
_geom_torsion_publ_flag
Dy1 O2 C7 C2 136.5(13) . . . . ?
Dy1 O2 C7 C6 -47(2) . . . . ?
Dy1 O3 C17 C15 -9(2) . . . . ?
Dy1 O4 C16 C11 -142.5(13) . . . . ?
Dy1 O4 C16 C15 36(2) . . . . ?
Dy1 O6 C24 C19 -174.3(10) 26_445 . . . ?
Dy1 O6 C24 C23 11(3) 26_445 . . . ?
Dy1 N1 N2 C9 -17.8(16) . . . . ?
Dy1 N1 C8 C6 11(2) . . . . ?
Dy1 N3 C9 N2 8.2(15) . . . . ?
Dy1 N3 C9 C28 -175.9(11) . . . . ?
Dy1 N3 C27 N6 174.0(11) . . . . ?
Dy1 N4 N5 C26 -7.5(15) 26_445 . . . ?
Dy1 N4 C25 C23 7(2) 26_445 . . . ?
Dy1 N6 C26 N5 3.1(15) 26_445 . . . ?
Dy1 N6 C26 C28 -176.3(10) 26_445 . . . ?
Dy1 N6 C27 N3 175.2(10) 26_445 . . . ?
Dy2 O11 C46 C45 162.0(12) . . . . ?
Dy2 O11 C46 C47 -20.9(15) . . . . ?
Dy2 O12 C47 C42 -161.8(10) . . . . ?
Dy2 O12 C47 C46 14.3(16) . . . . ?
Dy2 O13 C49 O18 -21.3(12) . . . 11_244 ?
Dy2 O13 C49 O19 159.1(12) . . . . ?
Dy2 O14 C50 O22 -33(3) . . . . ?
Dy2 O14 C50 C51 150.7(18) . . . . ?
Dy2 O15 C54 O16 0.7(17) . . . . ?
Dy2 O15 C54 C55 -177.1(16) . . . . ?
Dy2 O16 C54 O15 -0.7(16) . . . . ?
Dy2 O16 C54 C55 177.2(17) . . . . ?
Dy3 O12 C47 C42 19(2) . . . . ?
Dy3 O12 C47 C46 -165.4(10) . . . . ?
Dy3 O16 C54 Dy2 103.6(15) . . . . ?
Dy3 O16 C54 O15 102.9(19) . . . . ?
Dy3 O16 C54 C55 -79(2) . . . . ?
Dy3 O19 C49 Dy2 -69(3) 11_244 . . . ?
Dy3 O19 C49 O13 -169.3(13) 11_244 . . . ?
Dy3 O19 C49 O18 11.0(11) 11_244 . . 11_244 ?
Dy3 O20 C56 O21 -1.9(18) . . . . ?
Dy3 O20 C56 C57 -177.6(17) . . . . ?
Dy3 O21 C56 O20 1.9(18) . . . . ?
Dy3 O21 C56 C57 177.6(18) . . . . ?
Dy3 O22 C50 O14 5(3) 11_244 . . . ?
Dy3 O22 C50 C51 -178.0(15) 11_244 . . . ?
Dy3 N10 C39 N11 -0.8(17) . . . . ?
Dy3 N10 C39 C38 178.9(10) . . . . ?
Dy3 N10 C40 N9 179.5(12) . . . . ?
Dy3 N12 C41 C42 -1(2) . . . . ?
Na1 O1 C2 C3 -153.6(16) . . . . ?
Na1 O1 C2 C7 27.0(18) . . . . ?
Na1 O2 C7 C2 -34.5(19) . . . . ?
Na1 O2 C7 C6 141.6(14) . . . . ?
Na1 O6 C24 C19 31.6(18) 26_445 . . . ?
Na1 O6 C24 C23 -143.4(13) 26_445 . . . ?
Na1 O7 C19 C20 140.0(16) 26_445 . . . ?
Na1 O7 C19 C24 -39.2(15) 26_445 . . . ?
Na1 O8 C35 C30 36(2) . . . . ?
Na1 O8 C35 C34 -143.8(18) . . . . ?
Na1 O9 C30 C31 145(2) . . . . ?
Na1 O9 C30 C35 -23(3) . . . . ?
O1 C2 C3 C4 175.6(19) . . . . ?
O1 C2 C7 O2 1(2) . . . . ?
O1 C2 C7 C6 -175.3(15) . . . . ?
O5 C11 C12 C13 -176(3) . . . . ?
O5 C11 C16 O4 0(2) . . . . ?
O5 C11 C16 C15 -178.7(16) . . . . ?
O7 C19 C20 C21 178.1(16) . . . . ?
O7 C19 C24 O6 4(2) . . . . ?
O7 C19 C24 C23 179.2(13) . . . . ?
O9 C30 C31 C32 -158(3) . . . . ?
O9 C30 C35 O8 -7(3) . . . . ?
O9 C30 C35 C34 173(2) . . . . ?
O11 C46 C47 O12 5.1(18) . . . . ?
O11 C46 C47 C42 -178.4(11) . . . . ?
N1 N2 C9 N3 6.0(18) . . . . ?
N1 N2 C9 C28 -169.9(13) . . . . ?
N2 N1 C8 C6 -174.9(13) . . . . ?
N2 C9 C28 C26 178.5(13) . . . . ?
N3 C9 C28 C26 3(2) . . . . ?
N4 N5 C26 N6 3.1(18) . . . . ?
N4 N5 C26 C28 -177.5(13) . . . . ?
N5 N4 C25 C23 -175.9(13) . . . . ?
N5 C26 C28 C9 179.7(13) . . . . ?
N6 C26 C28 C9 -1(2) . . . . ?
N7 N8 C37 N9 177.1(13) . . . . ?
N7 N8 C37 C38 -2(2) . . . . ?
N8 N7 C36 C34 177.8(19) . . . . ?
N8 C37 C38 C39 -177.0(13) . . . . ?
N9 C37 C38 C39 4(2) . . . . ?
N11 N12 C41 C42 178.6(13) . . . . ?
N12 N11 C39 N10 -1(2) . . . . ?
N12 N11 C39 C38 179.6(12) . . . . ?
N12 C41 C42 C43 174.5(14) . . . . ?
N12 C41 C42 C47 -5(2) . . . . ?
C1 O1 C2 C3 10(3) . . . . ?
C1 O1 C2 C7 -169.1(18) . . . . ?
C2 C3 C4 C5 1(3) . . . . ?
C3 C2 C7 O2 -178.3(16) . . . . ?
C3 C2 C7 C6 5(3) . . . . ?
C3 C4 C5 C6 3(3) . . . . ?
C4 C5 C6 C7 -3(3) . . . . ?
C4 C5 C6 C8 -178.8(17) . . . . ?
C5 C6 C7 O2 -177.6(16) . . . . ?
C5 C6 C7 C2 -1(2) . . . . ?
C5 C6 C8 N1 -168.1(15) . . . . ?
C7 C2 C3 C4 -5(3) . . . . ?
C7 C6 C8 N1 16(2) . . . . ?
C8 N1 N2 C9 167.6(13) . . . . ?
C8 C6 C7 O2 -1(2) . . . . ?
C8 C6 C7 C2 174.7(14) . . . . ?
C9 N3 C27 N6 2(2) . . . . ?
C10 O5 C11 C12 -5(3) . . . . ?
C10 O5 C11 C16 174.6(18) . . . . ?
C11 C12 C13 C14 -7(4) . . . . ?
C12 C11 C16 O4 179.6(18) . . . . ?
C12 C11 C16 C15 1(3) . . . . ?
C12 C13 C14 C15 2(4) . . . . ?
C13 C14 C15 C16 3(3) . . . . ?
C13 C14 C15 C17 -178(2) . . . . ?
C14 C15 C16 O4 176.7(18) . . . . ?
C14 C15 C16 C11 -4(3) . . . . ?
C14 C15 C17 O3 169.7(18) . . . . ?
C16 C11 C12 C13 5(4) . . . . ?
C16 C15 C17 O3 -12(3) . . . . ?
C17 C15 C16 O4 -2(3) . . . . ?
C17 C15 C16 C11 176.8(16) . . . . ?
C18 O7 C19 C20 -9(3) . . . . ?
C18 O7 C19 C24 171.8(16) . . . . ?
C19 C20 C21 C22 4(3) . . . . ?
C20 C19 C24 O6 -175.2(16) . . . . ?
C20 C19 C24 C23 0(3) . . . . ?
C20 C21 C22 C23 -3(3) . . . . ?
C21 C22 C23 C24 0(2) . . . . ?
C21 C22 C23 C25 -175.8(14) . . . . ?
C22 C23 C24 O6 176.5(14) . . . . ?
C22 C23 C24 C19 1(2) . . . . ?
C22 C23 C25 N4 175.6(15) . . . . ?
C24 C19 C20 C21 -3(3) . . . . ?
C24 C23 C25 N4 0(2) . . . . ?
C25 N4 N5 C26 174.8(12) . . . . ?
C25 C23 C24 O6 -8(2) . . . . ?
C25 C23 C24 C19 177.0(14) . . . . ?
C26 N6 C27 N3 0(2) . . . . ?
C27 N3 C9 N2 -179.2(12) . . . . ?
C27 N3 C9 C28 -3.3(18) . . . . ?
C27 N6 C26 N5 179.0(12) . . . . ?
C27 N6 C26 C28 -0.4(19) . . . . ?
C29 O9 C30 C31 -11(4) . . . . ?
C29 O9 C30 C35 -179(2) . . . . ?
C30 C31 C32 C33 -27(4) . . . . ?
C31 C30 C35 O8 -176(2) . . . . ?
C31 C30 C35 C34 5(4) . . . . ?
C31 C32 C33 C34 34(5) . . . . ?
C32 C33 C34 C35 -21(5) . . . . ?
C32 C33 C34 C36 163(3) . . . . ?
C33 C34 C35 O8 -179(2) . . . . ?
C33 C34 C35 C30 0(4) . . . . ?
C33 C34 C36 N7 177(3) . . . . ?
C35 C30 C31 C32 10(4) . . . . ?
C35 C34 C36 N7 2(4) . . . . ?
C36 N7 N8 C37 176.0(16) . . . . ?
C36 C34 C35 O8 -4(4) . . . . ?
C36 C34 C35 C30 176(2) . . . . ?
C37 N9 C40 N10 2(2) . . . . ?
C37 C38 C39 N10 0(2) . . . . ?
C37 C38 C39 N11 -179.8(13) . . . . ?
C39 N10 C40 N9 1(2) . . . . ?
C39 N11 N12 Dy3 1.8(16) . . . . ?
C39 N11 N12 C41 -178.1(13) . . . . ?
C40 N9 C37 N8 175.6(13) . . . . ?
C40 N9 C37 C38 -5(2) . . . . ?
C40 N10 C39 N11 177.3(13) . . . . ?
C40 N10 C39 C38 -3(2) . . . . ?
C41 C42 C43 C44 180.0(14) . . . . ?
C41 C42 C47 O12 -2(2) . . . . ?
C41 C42 C47 C46 -178.5(13) . . . . ?
C42 C43 C44 C45 -2(2) . . . . ?
C43 C42 C47 O12 178.0(13) . . . . ?
C43 C42 C47 C46 1.8(19) . . . . ?
C43 C44 C45 C46 2(2) . . . . ?
C44 C45 C46 O11 176.2(13) . . . . ?
C44 C45 C46 C47 -1(2) . . . . ?
C45 C46 C47 O12 -177.8(13) . . . . ?
C45 C46 C47 C42 -1(2) . . . . ?
C47 C42 C43 C44 0(2) . . . . ?
C48 O11 C46 C45 -12(2) . . . . ?
C48 O11 C46 C47 164.8(14) . . . . ?

loop_
_platon_squeeze_void_nr
_platon_squeeze_void_average_x
_platon_squeeze_void_average_y
_platon_squeeze_void_average_z
_platon_squeeze_void_volume
_platon_squeeze_void_count_electrons
_platon_squeeze_void_content
1 0.250 0.011 0.000 575 105 ' '
2 0.750 -0.011 0.000 575 107 ' '
3 0.239 0.000 0.250 575 106 ' '
4 0.739 0.000 0.250 575 105 ' '
5 0.250 -0.011 0.500 575 104 ' '
6 0.750 0.011 0.500 575 107 ' '
7 0.261 0.000 0.750 575 107 ' '
8 0.761 0.000 0.750 575 105 ' '
9 0.861 0.111 0.125 18 3 ' '
10 0.361 0.110 0.375 18 3 ' '
11 0.139 0.111 0.625 18 3 ' '
12 0.639 0.110 0.875 18 3 ' '
13 0.500 0.250 0.125 14 2 ' '
14 0.000 0.250 0.375 14 2 ' '
15 0.500 0.250 0.625 14 2 ' '
16 0.000 0.250 0.875 14 2 ' '
17 0.250 0.511 0.000 575 107 ' '
18 0.750 0.511 0.500 575 105 ' '
19 0.261 0.500 0.250 575 105 ' '
20 0.761 0.500 0.250 575 107 ' '
21 0.739 0.500 0.750 575 106 ' '
22 0.239 0.500 0.750 575 105 ' '
23 0.750 0.489 0.000 575 104 ' '
24 0.250 0.489 0.500 575 107 ' '
25 0.139 0.389 0.125 18 4 ' '
26 0.639 0.389 0.375 18 4 ' '
27 0.861 0.389 0.625 18 4 ' '
28 0.361 0.389 0.875 18 3 ' '
29 0.639 0.611 0.125 18 3 ' '
30 0.139 0.610 0.375 18 3 ' '
31 0.361 0.611 0.625 18 3 ' '
32 0.861 0.610 0.875 18 3 ' '
33 0.000 0.750 0.125 14 2 ' '
34 0.500 0.750 0.375 14 2 ' '
35 0.000 0.750 0.625 14 2 ' '
36 0.500 0.750 0.875 14 2 ' '
37 0.361 0.889 0.125 18 4 ' '
38 0.861 0.889 0.375 18 3 ' '
39 0.639 0.889 0.625 18 4 ' '
40 0.139 0.889 0.875 18 4 ' '
